data_7238648
loop_
_publ_author_name
'Woolford, Helen'
'Elsegood, Mark R. J.'
'Weaver, George W.'

_publ_section_title
;
 Lithiation of \h6-fluorobenzenetricarbonylchromium(0) and reaction with
 dialkyl disulfides: synthesis of \h6-1,2-bis- and
 1,2,3-tris-alkylsulfanylbenzenetricarbonylchromium(0) complexes
;
_journal_issue 14
_journal_name_full 'RSC Advances'
_journal_page_first 6049
_journal_paper_doi 10.1039/c2ra20592k
_journal_volume 2
_journal_year 2012
_chemical_formula_moiety 'C11 H10 Cr O3 S2'
_chemical_formula_sum 'C11 H10 Cr O3 S2'
_chemical_formula_weight 306.31
_space_group_IT_number 2
_space_group_name_Hall '-P 1'
_space_group_name_H-M_alt 'P -1'
_symmetry_cell_setting triclinic
_symmetry_space_group_name_Hall '-P 1'
_symmetry_space_group_name_H-M 'P -1'
_atom_sites_solution_hydrogens geom
_atom_sites_solution_primary direct
_atom_sites_solution_secondary 'all non-H atoms found by direct methods'
_audit_creation_method SHELXL-97
_cell_angle_alpha 105.757(2)
_cell_angle_beta 94.059(2)
_cell_angle_gamma 91.292(2)
_cell_formula_units_Z 2
_cell_length_a 6.3675(9)
_cell_length_b 7.5155(11)
_cell_length_c 13.1748(19)
_cell_measurement_reflns_used 2961
_cell_measurement_temperature 150(2)
_cell_measurement_theta_max 28.53
_cell_measurement_theta_min 2.82
_cell_volume 604.69(15)
_computing_cell_refinement 'Bruker SAINT'
_computing_data_collection 'Bruker SMART'
_computing_data_reduction 'Bruker SAINT'
_computing_molecular_graphics 'Bruker SHELXTL'
_computing_publication_material 'Bruker SHELXTL and local programs'
_computing_structure_refinement 'Bruker SHELXTL'
_computing_structure_solution 'Bruker SHELXTL'
_diffrn_ambient_temperature 150(2)
_diffrn_measured_fraction_theta_full 0.988
_diffrn_measured_fraction_theta_max 0.861
_diffrn_measurement_device_type 'Bruker SMART 1000 CCD diffractometer'
_diffrn_measurement_method '\w rotation with narrow frames'
_diffrn_radiation_monochromator graphite
_diffrn_radiation_source 'sealed tube'
_diffrn_radiation_type MoK\a
_diffrn_radiation_wavelength 0.71073
_diffrn_reflns_av_R_equivalents 0.0198
_diffrn_reflns_av_sigmaI/netI 0.0309
_diffrn_reflns_limit_h_max 8
_diffrn_reflns_limit_h_min -8
_diffrn_reflns_limit_k_max 9
_diffrn_reflns_limit_k_min -10
_diffrn_reflns_limit_l_max 17
_diffrn_reflns_limit_l_min -17
_diffrn_reflns_number 5042
_diffrn_reflns_theta_full 26.00
_diffrn_reflns_theta_max 28.82
_diffrn_reflns_theta_min 1.61
_diffrn_standards_decay_% 0
_diffrn_standards_number 0
_exptl_absorpt_coefficient_mu 1.281
_exptl_absorpt_correction_T_max 0.904
_exptl_absorpt_correction_T_min 0.700
_exptl_absorpt_correction_type multi-scan
_exptl_absorpt_process_details 'SADABS v2.10, Sheldrick, G.M., (2003)'
_exptl_crystal_colour yellow
_exptl_crystal_density_diffrn 1.682
_exptl_crystal_density_method 'not measured'
_exptl_crystal_description block
_exptl_crystal_F_000 312
_exptl_crystal_size_max 0.30
_exptl_crystal_size_mid 0.19
_exptl_crystal_size_min 0.08
_refine_diff_density_max 0.430
_refine_diff_density_min -0.490
_refine_diff_density_rms 0.075
_refine_ls_extinction_method none
_refine_ls_goodness_of_fit_ref 1.064
_refine_ls_hydrogen_treatment constr
_refine_ls_matrix_type full
_refine_ls_number_parameters 156
_refine_ls_number_reflns 2727
_refine_ls_number_restraints 0
_refine_ls_restrained_S_all 1.064
_refine_ls_R_factor_all 0.0390
_refine_ls_R_factor_gt 0.0299
_refine_ls_shift/su_max 0.001
_refine_ls_shift/su_mean 0.000
_refine_ls_structure_factor_coef Fsqd
_refine_ls_weighting_details 'calc w=1/[\s^2^(Fo^2^)+(0.0414P)^2^+0.2191P] where P=(Fo^2^+2Fc^2^)/3'
_refine_ls_weighting_scheme calc
_refine_ls_wR_factor_gt 0.0744
_refine_ls_wR_factor_ref 0.0790
_reflns_number_gt 2313
_reflns_number_total 2727
_reflns_threshold_expression I>2\s(I)
_cod_data_source_file c2ra20592k.txt
_cod_data_source_block 10a\a
_cod_original_sg_symbol_H-M P-1
_cod_database_code 7238648

loop_
_symmetry_equiv_pos_as_xyz
'x, y, z'
'-x, -y, -z'

loop_
_atom_site_label
_atom_site_type_symbol
_atom_site_fract_x
_atom_site_fract_y
_atom_site_fract_z
_atom_site_U_iso_or_equiv
_atom_site_adp_type
_atom_site_occupancy
_atom_site_symmetry_multiplicity
_atom_site_calc_flag
_atom_site_refinement_flags
Cr1 Cr 0.01889(5) -0.01445(4) 0.74045(3) 0.01909(10) Uani 1 1 d .
C1 C 0.0875(3) 0.2878(3) 0.74403(16) 0.0199(4) Uani 1 1 d .
C2 C 0.0703(3) 0.2785(3) 0.84891(16) 0.0203(4) Uani 1 1 d .
C3 C -0.1136(3) 0.1913(3) 0.87329(18) 0.0247(4) Uani 1 1 d .
H3 H -0.1253 0.1830 0.9434 0.030 Uiso 1 1 calc R
C4 C -0.2766(3) 0.1180(3) 0.79536(19) 0.0287(5) Uani 1 1 d .
H4 H -0.4002 0.0637 0.8129 0.034 Uiso 1 1 calc R
C5 C -0.2571(3) 0.1248(3) 0.69031(19) 0.0280(5) Uani 1 1 d .
H5 H -0.3670 0.0741 0.6370 0.034 Uiso 1 1 calc R
C6 C -0.0762(3) 0.2062(3) 0.66504(18) 0.0250(4) Uani 1 1 d .
H6 H -0.0623 0.2070 0.5939 0.030 Uiso 1 1 calc R
S1 S 0.30945(8) 0.41000(7) 0.71956(4) 0.02478(13) Uani 1 1 d .
C7 C 0.2854(4) 0.3682(4) 0.57802(19) 0.0371(6) Uani 1 1 d .
H7A H 0.2775 0.2346 0.5444 0.056 Uiso 1 1 calc R
H7B H 0.4084 0.4242 0.5559 0.056 Uiso 1 1 calc R
H7C H 0.1572 0.4231 0.5567 0.056 Uiso 1 1 calc R
S2 S 0.27454(8) 0.38767(7) 0.94430(4) 0.02501(13) Uani 1 1 d .
C8 C 0.2204(4) 0.3162(3) 1.06016(17) 0.0281(5) Uani 1 1 d .
H8A H 0.0818 0.3577 1.0823 0.042 Uiso 1 1 calc R
H8B H 0.3287 0.3710 1.1175 0.042 Uiso 1 1 calc R
H8C H 0.2212 0.1810 1.0437 0.042 Uiso 1 1 calc R
C9 C -0.1234(3) -0.2425(3) 0.69869(17) 0.0245(4) Uani 1 1 d .
O9 O -0.2133(3) -0.3843(2) 0.67132(14) 0.0349(4) Uani 1 1 d .
C10 C 0.2019(3) -0.1023(3) 0.63911(17) 0.0240(4) Uani 1 1 d .
O10 O 0.3184(3) -0.1590(2) 0.57478(13) 0.0354(4) Uani 1 1 d .
C11 C 0.1953(3) -0.0941(3) 0.83473(17) 0.0225(4) Uani 1 1 d .
O11 O 0.3087(3) -0.1363(2) 0.89548(13) 0.0310(4) Uani 1 1 d .

loop_
_atom_site_aniso_label
_atom_site_aniso_U_11
_atom_site_aniso_U_22
_atom_site_aniso_U_33
_atom_site_aniso_U_23
_atom_site_aniso_U_13
_atom_site_aniso_U_12
Cr1 0.01657(17) 0.01710(17) 0.02276(18) 0.00433(13) 0.00020(12) 0.00143(12)
C1 0.0182(9) 0.0154(9) 0.0260(10) 0.0058(8) 0.0004(8) 0.0037(7)
C2 0.0179(9) 0.0171(9) 0.0248(10) 0.0035(8) 0.0020(8) 0.0028(7)
C3 0.0240(10) 0.0202(10) 0.0286(11) 0.0031(8) 0.0074(8) 0.0028(8)
C4 0.0174(10) 0.0249(11) 0.0414(13) 0.0043(10) 0.0055(9) 0.0023(8)
C5 0.0172(10) 0.0249(11) 0.0385(13) 0.0056(9) -0.0090(9) 0.0024(8)
C6 0.0249(11) 0.0211(10) 0.0287(11) 0.0076(8) -0.0049(9) 0.0051(8)
S1 0.0246(3) 0.0245(3) 0.0259(3) 0.0085(2) 0.0017(2) -0.0021(2)
C7 0.0443(14) 0.0422(14) 0.0261(12) 0.0105(10) 0.0086(10) -0.0039(11)
S2 0.0247(3) 0.0265(3) 0.0219(3) 0.0046(2) -0.0015(2) -0.0044(2)
C8 0.0312(12) 0.0303(11) 0.0233(11) 0.0084(9) -0.0001(9) 0.0038(9)
C9 0.0231(10) 0.0264(11) 0.0240(11) 0.0073(9) 0.0005(8) 0.0017(8)
O9 0.0382(9) 0.0240(8) 0.0406(10) 0.0081(7) -0.0046(8) -0.0079(7)
C10 0.0236(10) 0.0216(10) 0.0258(11) 0.0060(8) -0.0032(9) 0.0000(8)
O10 0.0294(9) 0.0427(10) 0.0313(9) 0.0038(7) 0.0078(7) 0.0057(7)
C11 0.0229(10) 0.0189(10) 0.0240(10) 0.0024(8) 0.0044(8) 0.0015(8)
O11 0.0303(8) 0.0315(9) 0.0320(9) 0.0110(7) -0.0031(7) 0.0069(7)

loop_
_atom_type_symbol
_atom_type_description
_atom_type_scat_dispersion_real
_atom_type_scat_dispersion_imag
_atom_type_scat_source
C C 0.0033 0.0016 'International Tables Vol C Tables 4.2.6.8 and 6.1.1.4'
H H 0.0000 0.0000 'International Tables Vol C Tables 4.2.6.8 and 6.1.1.4'
O O 0.0106 0.0060 'International Tables Vol C Tables 4.2.6.8 and 6.1.1.4'
S S 0.1246 0.1234 'International Tables Vol C Tables 4.2.6.8 and 6.1.1.4'
Cr Cr 0.3209 0.6236 'International Tables Vol C Tables 4.2.6.8 and 6.1.1.4'

loop_
_geom_angle_atom_site_label_1
_geom_angle_atom_site_label_2
_geom_angle_atom_site_label_3
_geom_angle
C10 Cr1 C11 88.52(9)
C10 Cr1 C9 88.60(9)
C11 Cr1 C9 90.54(9)
C10 Cr1 C5 115.71(9)
C11 Cr1 C5 155.68(9)
C9 Cr1 C5 92.06(9)
C10 Cr1 C4 152.70(9)
C11 Cr1 C4 118.75(9)
C9 Cr1 C4 89.91(9)
C5 Cr1 C4 37.12(9)
C10 Cr1 C6 91.11(9)
C11 Cr1 C6 149.73(9)
C9 Cr1 C6 119.72(9)
C5 Cr1 C6 36.57(8)
C4 Cr1 C6 66.20(9)
C10 Cr1 C3 156.60(9)
C11 Cr1 C3 90.72(9)
C9 Cr1 C3 114.80(9)
C5 Cr1 C3 66.31(9)
C4 Cr1 C3 36.58(8)
C6 Cr1 C3 77.97(8)
C10 Cr1 C2 119.70(8)
C11 Cr1 C2 88.35(8)
C9 Cr1 C2 151.63(8)
C5 Cr1 C2 78.03(8)
C4 Cr1 C2 66.11(8)
C6 Cr1 C2 65.72(8)
C3 Cr1 C2 36.91(7)
C10 Cr1 C1 93.25(8)
C11 Cr1 C1 113.18(8)
C9 Cr1 C1 156.24(9)
C5 Cr1 C1 65.83(8)
C4 Cr1 C1 77.70(8)
C6 Cr1 C1 36.62(7)
C3 Cr1 C1 65.66(8)
C2 Cr1 C1 36.06(7)
C2 C1 C6 119.19(18)
C2 C1 S1 117.50(15)
C6 C1 S1 123.26(16)
C2 C1 Cr1 71.48(11)
C6 C1 Cr1 69.24(11)
S1 C1 Cr1 133.86(10)
C1 C2 C3 119.17(19)
C1 C2 S2 117.20(15)
C3 C2 S2 123.54(16)
C1 C2 Cr1 72.46(11)
C3 C2 Cr1 69.65(11)
S2 C2 Cr1 132.79(11)
C4 C3 C2 120.8(2)
C4 C3 Cr1 71.51(12)
C2 C3 Cr1 73.44(12)
C3 C4 C5 119.8(2)
C3 C4 Cr1 71.91(12)
C5 C4 Cr1 71.21(12)
C6 C5 C4 119.9(2)
C6 C5 Cr1 72.10(12)
C4 C5 Cr1 71.67(12)
C5 C6 C1 121.1(2)
C5 C6 Cr1 71.34(12)
C1 C6 Cr1 74.14(12)
C1 S1 C7 103.30(11)
C2 S2 C8 104.30(10)
O9 C9 Cr1 179.0(2)
O10 C10 Cr1 179.7(2)
O11 C11 Cr1 177.13(18)

loop_
_geom_bond_atom_site_label_1
_geom_bond_atom_site_label_2
_geom_bond_distance
Cr1 C10 1.831(2)
Cr1 C11 1.844(2)
Cr1 C9 1.846(2)
Cr1 C5 2.217(2)
Cr1 C4 2.223(2)
Cr1 C6 2.227(2)
Cr1 C3 2.228(2)
Cr1 C2 2.278(2)
Cr1 C1 2.291(2)
C1 C2 1.414(3)
C1 C6 1.420(3)
C1 S1 1.764(2)
C2 C3 1.427(3)
C2 S2 1.762(2)
C3 C4 1.397(3)
C4 C5 1.413(3)
C5 C6 1.394(3)
S1 C7 1.800(2)
S2 C8 1.802(2)
C9 O9 1.152(3)
C10 O10 1.165(3)
C11 O11 1.153(3)

loop_
_geom_torsion_atom_site_label_1
_geom_torsion_atom_site_label_2
_geom_torsion_atom_site_label_3
_geom_torsion_atom_site_label_4
_geom_torsion
C10 Cr1 C1 C2 -139.90(13)
C11 Cr1 C1 C2 -50.12(14)
C9 Cr1 C1 C2 126.2(2)
C5 Cr1 C1 C2 103.31(13)
C4 Cr1 C1 C2 66.13(12)
C6 Cr1 C1 C2 132.61(18)
C3 Cr1 C1 C2 29.59(12)
C10 Cr1 C1 C6 87.49(14)
C11 Cr1 C1 C6 177.27(13)
C9 Cr1 C1 C6 -6.4(3)
C5 Cr1 C1 C6 -29.30(13)
C4 Cr1 C1 C6 -66.48(13)
C3 Cr1 C1 C6 -103.02(14)
C2 Cr1 C1 C6 -132.61(18)
C10 Cr1 C1 S1 -29.21(16)
C11 Cr1 C1 S1 60.57(17)
C9 Cr1 C1 S1 -123.1(2)
C5 Cr1 C1 S1 -146.00(18)
C4 Cr1 C1 S1 176.82(17)
C6 Cr1 C1 S1 -116.7(2)
C3 Cr1 C1 S1 140.28(17)
C2 Cr1 C1 S1 110.7(2)
C6 C1 C2 C3 -1.5(3)
S1 C1 C2 C3 175.96(15)
Cr1 C1 C2 C3 -53.55(17)
C6 C1 C2 S2 -178.29(15)
S1 C1 C2 S2 -0.8(2)
Cr1 C1 C2 S2 129.69(14)
C6 C1 C2 Cr1 52.03(16)
S1 C1 C2 Cr1 -130.50(13)
C10 Cr1 C2 C1 47.75(15)
C11 Cr1 C2 C1 135.11(13)
C9 Cr1 C2 C1 -136.81(18)
C5 Cr1 C2 C1 -65.17(12)
C4 Cr1 C2 C1 -102.27(13)
C6 Cr1 C2 C1 -28.79(11)
C3 Cr1 C2 C1 -131.49(18)
C10 Cr1 C2 C3 179.24(13)
C11 Cr1 C2 C3 -93.40(14)
C9 Cr1 C2 C3 -5.3(2)
C5 Cr1 C2 C3 66.32(13)
C4 Cr1 C2 C3 29.22(13)
C6 Cr1 C2 C3 102.70(14)
C1 Cr1 C2 C3 131.49(18)
C10 Cr1 C2 S2 -63.39(17)
C11 Cr1 C2 S2 23.96(15)
C9 Cr1 C2 S2 112.05(19)
C5 Cr1 C2 S2 -176.32(16)
C4 Cr1 C2 S2 146.58(17)
C6 Cr1 C2 S2 -139.94(17)
C3 Cr1 C2 S2 117.4(2)
C1 Cr1 C2 S2 -111.15(19)
C1 C2 C3 C4 -0.9(3)
S2 C2 C3 C4 175.66(16)
Cr1 C2 C3 C4 -55.78(18)
C1 C2 C3 Cr1 54.89(17)
S2 C2 C3 Cr1 -128.57(15)
C10 Cr1 C3 C4 129.8(2)
C11 Cr1 C3 C4 -142.21(14)
C9 Cr1 C3 C4 -51.28(16)
C5 Cr1 C3 C4 29.55(13)
C6 Cr1 C3 C4 66.10(14)
C2 Cr1 C3 C4 131.5(2)
C1 Cr1 C3 C4 102.56(15)
C10 Cr1 C3 C2 -1.7(3)
C11 Cr1 C3 C2 86.29(13)
C9 Cr1 C3 C2 177.22(12)
C5 Cr1 C3 C2 -101.95(14)
C4 Cr1 C3 C2 -131.5(2)
C6 Cr1 C3 C2 -65.40(13)
C1 Cr1 C3 C2 -28.94(12)
C2 C3 C4 C5 2.0(3)
Cr1 C3 C4 C5 -54.73(18)
C2 C3 C4 Cr1 56.69(18)
C10 Cr1 C4 C3 -138.32(19)
C11 Cr1 C4 C3 44.34(16)
C9 Cr1 C4 C3 134.91(14)
C5 Cr1 C4 C3 -131.6(2)
C6 Cr1 C4 C3 -102.24(14)
C2 Cr1 C4 C3 -29.47(12)
C1 Cr1 C4 C3 -65.53(13)
C10 Cr1 C4 C5 -6.8(3)
C11 Cr1 C4 C5 175.89(13)
C9 Cr1 C4 C5 -93.54(14)
C6 Cr1 C4 C5 29.31(13)
C3 Cr1 C4 C5 131.6(2)
C2 Cr1 C4 C5 102.09(14)
C1 Cr1 C4 C5 66.02(13)
C3 C4 C5 C6 -0.6(3)
Cr1 C4 C5 C6 -55.65(18)
C3 C4 C5 Cr1 55.06(18)
C10 Cr1 C5 C6 -52.20(15)
C11 Cr1 C5 C6 122.5(2)
C9 Cr1 C5 C6 -141.64(14)
C4 Cr1 C5 C6 131.24(19)
C3 Cr1 C5 C6 102.10(14)
C2 Cr1 C5 C6 65.19(13)
C1 Cr1 C5 C6 29.34(12)
C10 Cr1 C5 C4 176.56(13)
C11 Cr1 C5 C4 -8.8(3)
C9 Cr1 C5 C4 87.12(14)
C6 Cr1 C5 C4 -131.24(19)
C3 Cr1 C5 C4 -29.14(13)
C2 Cr1 C5 C4 -66.05(13)
C1 Cr1 C5 C4 -101.90(14)
C4 C5 C6 C1 -1.9(3)
Cr1 C5 C6 C1 -57.31(18)
C4 C5 C6 Cr1 55.45(18)
C2 C1 C6 C5 2.9(3)
S1 C1 C6 C5 -174.41(16)
Cr1 C1 C6 C5 55.99(18)
C2 C1 C6 Cr1 -53.07(17)
S1 C1 C6 Cr1 129.61(15)
C10 Cr1 C6 C5 134.60(14)
C11 Cr1 C6 C5 -136.44(17)
C9 Cr1 C6 C5 45.57(16)
C4 Cr1 C6 C5 -29.73(13)
C3 Cr1 C6 C5 -66.28(14)
C2 Cr1 C6 C5 -103.07(14)
C1 Cr1 C6 C5 -131.45(19)
C10 Cr1 C6 C1 -93.95(13)
C11 Cr1 C6 C1 -5.0(2)
C9 Cr1 C6 C1 177.02(12)
C5 Cr1 C6 C1 131.45(19)
C4 Cr1 C6 C1 101.72(14)
C3 Cr1 C6 C1 65.17(13)
C2 Cr1 C6 C1 28.38(11)
C2 C1 S1 C7 174.22(17)
C6 C1 S1 C7 -8.4(2)
Cr1 C1 S1 C7 84.01(17)
C1 C2 S2 C8 -171.21(16)
C3 C2 S2 C8 12.2(2)
Cr1 C2 S2 C8 -80.40(16)
